data_2108605
loop_
_publ_author_name
'Kia, Reza'
'Kalaghchi, Azadeh'

_publ_section_title
;
 Intra- and intermolecular interactions in a series of
 chlorido-tricarbonyl-diazabutadienerhenium(I) complexes: structural and
 theoretical studies
;
_journal_issue 3
_journal_name_full 'Acta Crystallographica Section B'
_journal_page_first
;
;
_journal_paper_doi 10.1107/S2052520620004333
_journal_volume 76
_journal_year 2020
_chemical_formula_moiety 'C29 H36 Cl N2 O3 Re'
_chemical_formula_sum 'C29 H36 Cl N2 O3 Re'
_chemical_formula_weight 682.25
_space_group_crystal_system orthorhombic
_space_group_IT_number 62
_space_group_name_Hall '-P 2ac 2n'
_space_group_name_H-M_alt 'P n m a'
_atom_sites_solution_hydrogens geom
_audit_creation_method SHELXL-2018/3
_cell_angle_alpha 90
_cell_angle_beta 90
_cell_angle_gamma 90
_cell_formula_units_Z 4
_cell_length_a 13.0248(5)
_cell_length_b 21.7653(12)
_cell_length_c 10.421(4)
_cell_measurement_reflns_used 4359
_cell_measurement_temperature 150(2)
_cell_measurement_theta_max 27.14
_cell_measurement_theta_min 2.39
_cell_volume 2954.2(12)
_computing_cell_refinement 'CrysAlisPro 1.171.38.43'
_computing_data_collection 'CrysAlisPro 1.171.38.43'
_computing_data_reduction 'CrysAlisPro 1.171.38.43'
_computing_molecular_graphics SHELXTL
_computing_publication_material SHELXTL
_computing_structure_refinement 'SHELXL-2016/6 (Sheldrick, 2016)'
_computing_structure_solution OLEX2
_diffrn_ambient_temperature 150(2)
_diffrn_detector_area_resol_mean 8.1150
_diffrn_measured_fraction_theta_full 0.995
_diffrn_measured_fraction_theta_max 0.852
_diffrn_measurement_device_type 'SuperNova, Dual, Cu at zero, EosS2'
_diffrn_measurement_method '\w scans'
_diffrn_radiation_type MoK\a
_diffrn_radiation_wavelength 0.71073
_diffrn_reflns_av_R_equivalents 0.0359
_diffrn_reflns_av_unetI/netI 0.0390
_diffrn_reflns_Laue_measured_fraction_full 0.995
_diffrn_reflns_Laue_measured_fraction_max 0.852
_diffrn_reflns_limit_h_max 14
_diffrn_reflns_limit_h_min -17
_diffrn_reflns_limit_k_max 17
_diffrn_reflns_limit_k_min -28
_diffrn_reflns_limit_l_max 14
_diffrn_reflns_limit_l_min -13
_diffrn_reflns_number 11138
_diffrn_reflns_point_group_measured_fraction_full 0.995
_diffrn_reflns_point_group_measured_fraction_max 0.852
_diffrn_reflns_theta_full 25.242
_diffrn_reflns_theta_max 29.529
_diffrn_reflns_theta_min 2.672
_diffrn_source 'micro-focus sealed X-ray tube'
_exptl_absorpt_coefficient_mu 4.234
_exptl_absorpt_correction_T_max 0.6292
_exptl_absorpt_correction_T_min 0.3422
_exptl_absorpt_correction_type multi-scan
_exptl_absorpt_process_details
;
CrysAlisPro 1.171.38.46 (Rigaku Oxford Diffraction, 2015)
Empirical absorption correction using spherical harmonics,
 implemented in SCALE3 ABSPACK scaling algorithm.
;
_exptl_crystal_colour dark-brown
_exptl_crystal_density_diffrn 1.534
_exptl_crystal_description block
_exptl_crystal_F_000 1360
_exptl_crystal_size_max 0.330
_exptl_crystal_size_mid 0.170
_exptl_crystal_size_min 0.100
_refine_diff_density_max 0.744
_refine_diff_density_min -0.867
_refine_diff_density_rms 0.131
_refine_ls_extinction_method none
_refine_ls_goodness_of_fit_ref 1.045
_refine_ls_hydrogen_treatment constr
_refine_ls_matrix_type full
_refine_ls_number_parameters 169
_refine_ls_number_reflns 3603
_refine_ls_number_restraints 0
_refine_ls_restrained_S_all 1.045
_refine_ls_R_factor_all 0.0322
_refine_ls_R_factor_gt 0.0246
_refine_ls_shift/su_max 0.001
_refine_ls_shift/su_mean 0.000
_refine_ls_structure_factor_coef Fsqd
_refine_ls_weighting_details 'w=1/[\s^2^(Fo^2^)+(0.0152P)^2^+0.9053P] where P=(Fo^2^+2Fc^2^)/3'
_refine_ls_weighting_scheme calc
_refine_ls_wR_factor_gt 0.0475
_refine_ls_wR_factor_ref 0.0502
_reflns_Friedel_coverage 0.000
_reflns_number_gt 3152
_reflns_number_total 3603
_reflns_threshold_expression 'I > 2\s(I)'
_cod_data_source_file xk5069sup1.cif
_cod_data_source_block complex4
_cod_database_code 2108605
_shelx_shelxl_version_number 2018/3
_shelx_space_group_comment
;
The symmetry employed for this shelxl refinement is uniquely defined
by the following loop, which should always be used as a source of
symmetry information in preference to the above space-group names.
They are only intended as comments.
;
_shelx_estimated_absorpt_t_min 0.336
_shelx_estimated_absorpt_t_max 0.677

loop_
_space_group_symop_operation_xyz
'x, y, z'
'-x+1/2, -y, z+1/2'
'x+1/2, -y+1/2, -z+1/2'
'-x, y+1/2, -z'
'-x, -y, -z'
'x-1/2, y, -z-1/2'
'-x-1/2, y-1/2, z-1/2'
'x, -y-1/2, z'

loop_
_atom_site_label
_atom_site_type_symbol
_atom_site_fract_x
_atom_site_fract_y
_atom_site_fract_z
_atom_site_U_iso_or_equiv
_atom_site_adp_type
_atom_site_occupancy
_atom_site_site_symmetry_order
_atom_site_calc_flag
_atom_site_refinement_flags_posn
_atom_site_refinement_flags_adp
_atom_site_refinement_flags_occupancy
_atom_site_disorder_assembly
_atom_site_disorder_group
Re1 Re 0.52145(2) 0.250000 0.57480(2) 0.01774(5) Uani 1 2 d S T P . .
Cl1 Cl 0.55860(7) 0.250000 0.80752(9) 0.0251(2) Uani 1 2 d S T P . .
O1 O 0.4953(2) 0.250000 0.2823(3) 0.0418(8) Uani 1 2 d S T P . .
O2 O 0.68578(17) 0.34812(10) 0.5280(2) 0.0466(6) Uani 1 1 d . . . . .
N1 N 0.39458(15) 0.18932(9) 0.62206(18) 0.0147(4) Uani 1 1 d . . . . .
C1 C 0.5011(3) 0.250000 0.3933(4) 0.0274(10) Uani 1 2 d S T P . .
C2 C 0.6240(2) 0.31141(13) 0.5459(3) 0.0281(7) Uani 1 1 d . . . . .
C4 C 0.38356(19) 0.12344(12) 0.5954(2) 0.0175(5) Uani 1 1 d . . . . .
C5 C 0.4217(2) 0.07982(13) 0.6815(2) 0.0238(6) Uani 1 1 d . . . . .
C6 C 0.4041(2) 0.01820(13) 0.6522(3) 0.0327(7) Uani 1 1 d . . . . .
H6A H 0.428306 -0.011938 0.707767 0.039 Uiso 1 1 calc R U . . .
C7 C 0.3519(2) 0.00080(13) 0.5436(3) 0.0357(8) Uani 1 1 d . . . . .
H7A H 0.340088 -0.040584 0.527015 0.043 Uiso 1 1 calc R U . . .
C8 C 0.3172(2) 0.04484(14) 0.4594(3) 0.0316(7) Uani 1 1 d . . . . .
H8A H 0.282615 0.032566 0.385629 0.038 Uiso 1 1 calc R U . . .
C9 C 0.3324(2) 0.10735(13) 0.4815(3) 0.0221(6) Uani 1 1 d . . . . .
C10 C 0.31753(18) 0.21653(11) 0.6729(2) 0.0181(6) Uani 1 1 d . . . . .
H10A H 0.263518 0.194385 0.708479 0.022 Uiso 1 1 calc R U . . .
C18 C 0.4796(2) 0.09585(14) 0.8034(3) 0.0276(7) Uani 1 1 d . . . . .
H18A H 0.487716 0.140587 0.806319 0.033 Uiso 1 1 calc R U . . .
C19 C 0.2934(2) 0.15362(15) 0.3834(3) 0.0304(7) Uani 1 1 d . . . . .
H19A H 0.319760 0.194143 0.407763 0.036 Uiso 1 1 calc R U . . .
C22 C 0.5866(2) 0.06715(16) 0.8050(3) 0.0387(8) Uani 1 1 d . . . . .
H22A H 0.620982 0.078166 0.883160 0.058 Uiso 1 1 calc R U . . .
H22B H 0.580656 0.023251 0.799882 0.058 Uiso 1 1 calc R U . . .
H22C H 0.625320 0.081980 0.733034 0.058 Uiso 1 1 calc R U . . .
C23 C 0.4205(3) 0.07611(18) 0.9231(3) 0.0453(9) Uani 1 1 d . . . . .
H23A H 0.459120 0.086875 0.998237 0.068 Uiso 1 1 calc R U . . .
H23B H 0.355225 0.096593 0.925051 0.068 Uiso 1 1 calc R U . . .
H23C H 0.409944 0.032468 0.921166 0.068 Uiso 1 1 calc R U . . .
C24 C 0.3347(3) 0.13869(17) 0.2479(3) 0.0512(10) Uani 1 1 d . . . . .
H24A H 0.408304 0.136650 0.250291 0.077 Uiso 1 1 calc R U . . .
H24B H 0.307682 0.099872 0.220064 0.077 Uiso 1 1 calc R U . . .
H24C H 0.313770 0.170264 0.189125 0.077 Uiso 1 1 calc R U . . .
C25 C 0.1766(2) 0.15720(17) 0.3830(3) 0.0481(9) Uani 1 1 d . . . . .
H25A H 0.154685 0.186697 0.320284 0.072 Uiso 1 1 calc R U . . .
H25B H 0.148690 0.117621 0.362235 0.072 Uiso 1 1 calc R U . . .
H25C H 0.152943 0.169539 0.466370 0.072 Uiso 1 1 calc R U . . .

loop_
_atom_site_aniso_label
_atom_site_aniso_U_11
_atom_site_aniso_U_22
_atom_site_aniso_U_33
_atom_site_aniso_U_23
_atom_site_aniso_U_13
_atom_site_aniso_U_12
Re1 0.01455(9) 0.01216(9) 0.02650(9) 0.000 0.00515(6) 0.000
Cl1 0.0219(5) 0.0204(5) 0.0331(5) 0.000 -0.0078(4) 0.000
O1 0.0385(18) 0.059(2) 0.0283(16) 0.000 0.0119(13) 0.000
O2 0.0381(14) 0.0222(12) 0.0794(17) 0.0024(12) 0.0201(12) -0.0117(11)
N1 0.0156(11) 0.0131(11) 0.0155(10) -0.0017(9) -0.0001(8) -0.0006(9)
C1 0.019(2) 0.028(2) 0.034(2) 0.000 0.0109(16) 0.000
C2 0.0279(16) 0.0150(14) 0.0414(17) -0.0006(13) 0.0101(12) 0.0023(13)
C4 0.0152(13) 0.0123(13) 0.0248(13) -0.0040(10) 0.0053(10) -0.0024(11)
C5 0.0237(15) 0.0180(14) 0.0296(14) 0.0007(12) 0.0018(11) -0.0023(13)
C6 0.0385(18) 0.0134(14) 0.0462(18) 0.0022(14) -0.0059(14) -0.0010(13)
C7 0.0396(19) 0.0146(15) 0.053(2) -0.0099(14) -0.0024(15) -0.0042(14)
C8 0.0311(17) 0.0263(17) 0.0375(17) -0.0141(14) -0.0024(13) -0.0052(14)
C9 0.0196(14) 0.0213(14) 0.0253(14) -0.0058(12) 0.0007(11) -0.0021(12)
C10 0.0173(13) 0.0175(14) 0.0195(12) 0.0023(10) 0.0026(10) -0.0026(11)
C18 0.0378(17) 0.0182(15) 0.0268(15) 0.0031(12) -0.0053(12) 0.0014(14)
C19 0.0368(18) 0.0303(17) 0.0240(14) -0.0036(13) -0.0074(12) -0.0043(15)
C22 0.0304(18) 0.053(2) 0.0327(16) -0.0009(15) -0.0004(13) -0.0007(17)
C23 0.038(2) 0.064(3) 0.0338(17) -0.0008(17) 0.0057(14) 0.010(2)
C24 0.075(3) 0.054(2) 0.0247(16) -0.0074(17) -0.0022(15) -0.009(2)
C25 0.041(2) 0.045(2) 0.058(2) 0.0039(18) -0.0192(17) 0.0015(18)

loop_
_atom_type_symbol
_atom_type_description
_atom_type_scat_dispersion_real
_atom_type_scat_dispersion_imag
_atom_type_scat_source
C C 0.0033 0.0016 'International Tables Vol C Tables 4.2.6.8 and 6.1.1.4'
H H 0.0000 0.0000 'International Tables Vol C Tables 4.2.6.8 and 6.1.1.4'
Cl Cl 0.1484 0.1585 'International Tables Vol C Tables 4.2.6.8 and 6.1.1.4'
N N 0.0061 0.0033 'International Tables Vol C Tables 4.2.6.8 and 6.1.1.4'
O O 0.0106 0.0060 'International Tables Vol C Tables 4.2.6.8 and 6.1.1.4'
Re Re -1.0185 7.2310 'International Tables Vol C Tables 4.2.6.8 and 6.1.1.4'

loop_
_geom_angle_atom_site_label_1
_geom_angle_atom_site_label_2
_geom_angle_atom_site_label_3
_geom_angle
_geom_angle_site_symmetry_1
_geom_angle_site_symmetry_3
_geom_angle_publ_flag
C1 Re1 C2 86.63(12) . . ?
C1 Re1 C2 86.63(12) . 8_565 ?
C2 Re1 C2 88.63(17) . 8_565 ?
C1 Re1 N1 96.82(10) . . ?
C2 Re1 N1 172.54(9) . . ?
C2 Re1 N1 98.16(10) 8_565 . ?
C1 Re1 N1 96.82(10) . 8_565 ?
C2 Re1 N1 98.16(10) . 8_565 ?
C2 Re1 N1 172.54(9) 8_565 8_565 ?
N1 Re1 N1 74.90(11) . 8_565 ?
C1 Re1 Cl1 176.71(11) . . ?
C2 Re1 Cl1 91.01(9) . . ?
C2 Re1 Cl1 91.01(9) 8_565 . ?
N1 Re1 Cl1 85.79(5) . . ?
N1 Re1 Cl1 85.79(5) 8_565 . ?
C10 N1 C4 117.0(2) . . ?
C10 N1 Re1 114.14(17) . . ?
C4 N1 Re1 128.73(15) . . ?
O1 C1 Re1 175.7(3) . . ?
O2 C2 Re1 179.6(3) . . ?
C5 C4 C9 122.8(2) . . ?
C5 C4 N1 120.5(2) . . ?
C9 C4 N1 116.7(2) . . ?
C6 C5 C4 117.1(2) . . ?
C6 C5 C18 119.0(3) . . ?
C4 C5 C18 123.9(2) . . ?
C7 C6 C5 121.8(3) . . ?
C7 C6 H6A 119.1 . . ?
C5 C6 H6A 119.1 . . ?
C6 C7 C8 119.7(3) . . ?
C6 C7 H7A 120.1 . . ?
C8 C7 H7A 120.1 . . ?
C7 C8 C9 121.8(3) . . ?
C7 C8 H8A 119.1 . . ?
C9 C8 H8A 119.1 . . ?
C8 C9 C4 116.8(3) . . ?
C8 C9 C19 119.1(2) . . ?
C4 C9 C19 124.1(2) . . ?
N1 C10 C10 117.56(14) . 8_565 ?
N1 C10 H10A 121.2 . . ?
C10 C10 H10A 121.2 8_565 . ?
C5 C18 C22 111.7(2) . . ?
C5 C18 C23 111.6(2) . . ?
C22 C18 C23 109.6(2) . . ?
C5 C18 H18A 107.9 . . ?
C22 C18 H18A 107.9 . . ?
C23 C18 H18A 107.9 . . ?
C25 C19 C9 111.6(2) . . ?
C25 C19 C24 110.9(3) . . ?
C9 C19 C24 111.0(3) . . ?
C25 C19 H19A 107.7 . . ?
C9 C19 H19A 107.7 . . ?
C24 C19 H19A 107.7 . . ?
C18 C22 H22A 109.5 . . ?
C18 C22 H22B 109.5 . . ?
H22A C22 H22B 109.5 . . ?
C18 C22 H22C 109.5 . . ?
H22A C22 H22C 109.5 . . ?
H22B C22 H22C 109.5 . . ?
C18 C23 H23A 109.5 . . ?
C18 C23 H23B 109.5 . . ?
H23A C23 H23B 109.5 . . ?
C18 C23 H23C 109.5 . . ?
H23A C23 H23C 109.5 . . ?
H23B C23 H23C 109.5 . . ?
C19 C24 H24A 109.5 . . ?
C19 C24 H24B 109.5 . . ?
H24A C24 H24B 109.5 . . ?
C19 C24 H24C 109.5 . . ?
H24A C24 H24C 109.5 . . ?
H24B C24 H24C 109.5 . . ?
C19 C25 H25A 109.5 . . ?
C19 C25 H25B 109.5 . . ?
H25A C25 H25B 109.5 . . ?
C19 C25 H25C 109.5 . . ?
H25A C25 H25C 109.5 . . ?
H25B C25 H25C 109.5 . . ?

loop_
_geom_bond_atom_site_label_1
_geom_bond_atom_site_label_2
_geom_bond_distance
_geom_bond_site_symmetry_2
_geom_bond_publ_flag
Re1 C1 1.910(4) . ?
Re1 C2 1.913(3) . ?
Re1 C2 1.913(3) 8_565 ?
Re1 N1 2.172(2) . ?
Re1 N1 2.172(2) 8_565 ?
Re1 Cl1 2.4729(13) . ?
O1 C1 1.159(5) . ?
O2 C2 1.149(3) . ?
N1 C10 1.280(3) . ?
N1 C4 1.467(3) . ?
C4 C5 1.397(4) . ?
C4 C9 1.406(3) . ?
C5 C6 1.395(4) . ?
C5 C18 1.518(4) . ?
C6 C7 1.373(4) . ?
C6 H6A 0.9300 . ?
C7 C8 1.376(4) . ?
C7 H7A 0.9300 . ?
C8 C9 1.394(4) . ?
C8 H8A 0.9300 . ?
C9 C19 1.522(4) . ?
C10 C10 1.457(5) 8_565 ?
C10 H10A 0.9300 . ?
C18 C22 1.527(4) . ?
C18 C23 1.528(4) . ?
C18 H18A 0.9800 . ?
C19 C25 1.523(4) . ?
C19 C24 1.546(4) . ?
C19 H19A 0.9800 . ?
C22 H22A 0.9600 . ?
C22 H22B 0.9600 . ?
C22 H22C 0.9600 . ?
C23 H23A 0.9600 . ?
C23 H23B 0.9600 . ?
C23 H23C 0.9600 . ?
C24 H24A 0.9600 . ?
C24 H24B 0.9600 . ?
C24 H24C 0.9600 . ?
C25 H25A 0.9600 . ?
C25 H25B 0.9600 . ?
C25 H25C 0.9600 . ?

loop_
_geom_torsion_atom_site_label_1
_geom_torsion_atom_site_label_2
_geom_torsion_atom_site_label_3
_geom_torsion_atom_site_label_4
_geom_torsion
_geom_torsion_site_symmetry_1
_geom_torsion_site_symmetry_2
_geom_torsion_site_symmetry_3
_geom_torsion_site_symmetry_4
_geom_torsion_publ_flag
C10 N1 C4 C5 -97.3(3) . . . . ?
Re1 N1 C4 C5 87.5(3) . . . . ?
C10 N1 C4 C9 82.0(3) . . . . ?
Re1 N1 C4 C9 -93.2(3) . . . . ?
C9 C4 C5 C6 -2.0(4) . . . . ?
N1 C4 C5 C6 177.2(2) . . . . ?
C9 C4 C5 C18 178.3(2) . . . . ?
N1 C4 C5 C18 -2.5(4) . . . . ?
C4 C5 C6 C7 0.2(4) . . . . ?
C18 C5 C6 C7 179.8(3) . . . . ?
C5 C6 C7 C8 1.2(5) . . . . ?
C6 C7 C8 C9 -0.7(5) . . . . ?
C7 C8 C9 C4 -1.0(4) . . . . ?
C7 C8 C9 C19 179.1(3) . . . . ?
C5 C4 C9 C8 2.4(4) . . . . ?
N1 C4 C9 C8 -176.8(2) . . . . ?
C5 C4 C9 C19 -177.7(3) . . . . ?
N1 C4 C9 C19 3.1(4) . . . . ?
C4 N1 C10 C10 -166.18(14) . . . 8_565 ?
Re1 N1 C10 C10 9.74(17) . . . 8_565 ?
C6 C5 C18 C22 58.8(3) . . . . ?
C4 C5 C18 C22 -121.5(3) . . . . ?
C6 C5 C18 C23 -64.2(4) . . . . ?
C4 C5 C18 C23 115.4(3) . . . . ?
C8 C9 C19 C25 70.4(4) . . . . ?
C4 C9 C19 C25 -109.4(3) . . . . ?
C8 C9 C19 C24 -53.8(3) . . . . ?
C4 C9 C19 C24 126.3(3) . . . . ?

_cod_database_fobs_code 2108605
